data_2017127
loop_
_publ_author_name
'Fielden, John'
'K\"ogerler, Paul'

_publ_section_title
;
 Mn~3~(OAc)~6~&#x00B7;CH~3~CN: a porous dehydrated manganese(II)
 acetate
;
_journal_coeditor_code EG3016
_journal_issue 6
_journal_name_full 'Acta Crystallographica Section C'
_journal_page_first m224
_journal_page_last m227
_journal_paper_doi 10.1107/S0108270109014693
_journal_volume 65
_journal_year 2009
_chemical_formula_iupac '[Mn3 (C2 H3 O2)6] , C2 H3 N'
_chemical_formula_moiety 'C12 H18 Mn3 O12 , C2 H3 N'
_chemical_formula_sum 'C14 H21 Mn3 N O12'
_chemical_formula_weight 560.14
_chemical_name_systematic
;
poly[[hexa-\m~3~-acetato-trimanganese(II)] acetonitrile solvate]
;
_space_group_IT_number 62
_symmetry_cell_setting orthorhombic
_symmetry_space_group_name_Hall '-P 2ac 2n'
_symmetry_space_group_name_H-M 'P n m a'
_atom_sites_solution_hydrogens geom
_atom_sites_solution_primary direct
_atom_sites_solution_secondary difmap
_audit_creation_method SHELXL97
_cell_angle_alpha 90.00
_cell_angle_beta 90.00
_cell_angle_gamma 90.00
_cell_formula_units_Z 4
_cell_length_a 10.788(2)
_cell_length_b 12.702(2)
_cell_length_c 15.784(3)
_cell_measurement_reflns_used 926
_cell_measurement_temperature 193(2)
_cell_measurement_theta_max 28.1658
_cell_measurement_theta_min 3.0387
_cell_volume 2162.9(7)
_computing_cell_refinement 'SMART (Bruker, 2001)'
_computing_data_collection 'SMART (Bruker, 2001)'
_computing_data_reduction 'SAINT (Bruker, 2001)'
_computing_molecular_graphics 'SHELXTL (Sheldrick, 2008)'
_computing_publication_material 'publCIF (Westrip, 2009)'
_computing_structure_refinement 'SHELXL97 (Sheldrick, 2008)'
_computing_structure_solution 'SHELXS97 (Sheldrick, 2008)'
_diffrn_ambient_temperature 193(2)
_diffrn_measured_fraction_theta_full 1.000
_diffrn_measured_fraction_theta_max 0.984
_diffrn_measurement_device_type 'Bruker SMART ? CCD area-detector'
_diffrn_measurement_method '\f and \w'
_diffrn_radiation_monochromator graphite
_diffrn_radiation_source 'fine-focus sealed tube'
_diffrn_radiation_type MoK\a
_diffrn_radiation_wavelength 0.71073
_diffrn_reflns_av_R_equivalents 0.0369
_diffrn_reflns_av_sigmaI/netI 0.0228
_diffrn_reflns_limit_h_max 14
_diffrn_reflns_limit_h_min -13
_diffrn_reflns_limit_k_max 16
_diffrn_reflns_limit_k_min -16
_diffrn_reflns_limit_l_max 20
_diffrn_reflns_limit_l_min -21
_diffrn_reflns_number 18714
_diffrn_reflns_theta_full 25.00
_diffrn_reflns_theta_max 28.29
_diffrn_reflns_theta_min 2.06
_exptl_absorpt_coefficient_mu 1.783
_exptl_absorpt_correction_T_max 0.915
_exptl_absorpt_correction_T_min 0.692
_exptl_absorpt_correction_type multi-scan
_exptl_absorpt_process_details '(SADABS; Bruker, 2001)'
_exptl_crystal_colour yellow
_exptl_crystal_density_diffrn 1.720
_exptl_crystal_density_method 'not measured'
_exptl_crystal_description prism
_exptl_crystal_F_000 1132
_exptl_crystal_size_max 0.15
_exptl_crystal_size_mid 0.08
_exptl_crystal_size_min 0.05
_refine_diff_density_max 0.480
_refine_diff_density_min -0.395
_refine_ls_extinction_method none
_refine_ls_goodness_of_fit_ref 1.091
_refine_ls_hydrogen_treatment constr
_refine_ls_matrix_type full
_refine_ls_number_parameters 159
_refine_ls_number_reflns 2763
_refine_ls_number_restraints 0
_refine_ls_restrained_S_all 1.091
_refine_ls_R_factor_all 0.0384
_refine_ls_R_factor_gt 0.0267
_refine_ls_shift/su_max 0.001
_refine_ls_shift/su_mean 0.000
_refine_ls_structure_factor_coef Fsqd
_refine_ls_weighting_details 'calc w = 1/[\s^2^(Fo^2^)+(0.0293P)^2^+1.7643P] where P=(Fo^2^+2Fc^2^)/3'
_refine_ls_weighting_scheme calc
_refine_ls_wR_factor_gt 0.0635
_refine_ls_wR_factor_ref 0.0705
_reflns_number_gt 2307
_reflns_number_total 2763
_reflns_threshold_expression I>2\s(I)
_cod_data_source_file eg3016.cif
_cod_data_source_block I
_cod_original_cell_volume 2163.0(7)
_cod_database_code 2017127
_cod_database_fobs_code 2017127

loop_
_symmetry_equiv_pos_as_xyz
'x, y, z'
'-x+1/2, -y, z+1/2'
'-x, y+1/2, -z'
'x+1/2, -y+1/2, -z+1/2'
'-x, -y, -z'
'x-1/2, y, -z-1/2'
'x, -y-1/2, z'
'-x-1/2, y-1/2, z-1/2'

loop_
_atom_site_type_symbol
_atom_site_label
_atom_site_fract_x
_atom_site_fract_y
_atom_site_fract_z
_atom_site_U_iso_or_equiv
_atom_site_adp_type
_atom_site_calc_flag
_atom_site_refinement_flags
_atom_site_occupancy
_atom_site_disorder_assembly
_atom_site_disorder_group
C C1 -0.0434(2) 0.2500 0.47600(16) 0.0182(5) Uani d S 1 . .
C C2 -0.0952(4) 0.2500 0.38807(18) 0.0380(8) Uani d S 1 . .
H H2A -0.0960 0.3221 0.3660 0.057 Uiso calc PR 0.50 . .
H H2B -0.1800 0.2223 0.3891 0.057 Uiso calc PR 0.50 . .
H H2C -0.0437 0.2056 0.3515 0.057 Uiso calc PR 0.50 . .
C C3 0.0836(3) 0.2500 0.84620(16) 0.0257(6) Uani d S 1 . .
C C4 0.1704(3) 0.2500 0.92162(19) 0.0502(11) Uani d S 1 . .
H H4A 0.2476 0.2140 0.9065 0.075 Uiso calc PR 0.50 . .
H H4B 0.1310 0.2133 0.9691 0.075 Uiso calc PR 0.50 . .
H H4C 0.1887 0.3227 0.9381 0.075 Uiso calc PR 0.50 . .
C C5 0.25158(19) 0.06295(16) 0.58784(13) 0.0272(4) Uani d . 1 . .
C C6 0.3797(2) 0.0202(2) 0.6025(2) 0.0538(8) Uani d . 1 . .
H H6A 0.3764 -0.0568 0.6048 0.081 Uiso calc R 1 . .
H H6B 0.4120 0.0475 0.6562 0.081 Uiso calc R 1 . .
H H6C 0.4341 0.0422 0.5560 0.081 Uiso calc R 1 . .
C C7 -0.1231(2) 0.04699(16) 0.67196(12) 0.0288(4) Uani d . 1 . .
C C8 -0.2484(3) 0.0016(2) 0.6921(2) 0.0599(9) Uani d . 1 . .
H H8A -0.2951 -0.0086 0.6395 0.090 Uiso calc R 1 . .
H H8B -0.2937 0.0500 0.7292 0.090 Uiso calc R 1 . .
H H8C -0.2381 -0.0663 0.7208 0.090 Uiso calc R 1 . .
Mn Mn1 0.04447(3) 0.2500 0.63752(2) 0.01546(10) Uani d S 1 . .
Mn Mn2 0.31414(3) 0.2500 0.71722(2) 0.01686(10) Uani d S 1 . .
Mn Mn3 0.0000 0.0000 0.5000 0.01945(10) Uani d S 1 . .
O O1 0.12887(17) 0.2500 0.77135(11) 0.0240(4) Uani d S 1 . .
O O2 0.21410(12) 0.14233(11) 0.63072(8) 0.0230(3) Uani d . 1 . .
O O3 -0.04932(16) -0.00827(11) 0.63187(9) 0.0339(4) Uani d . 1 . .
O O4 0.19026(14) 0.01826(14) 0.53218(11) 0.0397(4) Uani d . 1 . .
O O5 0.40082(13) 0.14224(11) 0.80605(8) 0.0238(3) Uani d . 1 . .
O O6 0.47080(18) 0.2500 0.63844(12) 0.0278(5) Uani d S 1 . .
O O7 -0.02185(16) 0.16621(11) 0.51492(8) 0.0298(3) Uani d . 1 . .
C C9 0.2874(9) 0.2500 0.4265(4) 0.147(4) Uani d S 1 . .
H H9A 0.2284 0.2073 0.3942 0.220 Uiso calc PR 0.50 . .
H H9B 0.2565 0.3223 0.4308 0.220 Uiso calc PR 0.50 . .
H H9C 0.2970 0.2204 0.4835 0.220 Uiso calc PR 0.50 . .
C C10 0.4023(8) 0.2500 0.3853(4) 0.090(2) Uani d S 1 . .
N N1 0.4963(7) 0.2500 0.3513(6) 0.139(3) Uani d S 1 . .

loop_
_atom_site_aniso_label
_atom_site_aniso_U_11
_atom_site_aniso_U_22
_atom_site_aniso_U_33
_atom_site_aniso_U_12
_atom_site_aniso_U_13
_atom_site_aniso_U_23
C1 0.0192(12) 0.0175(12) 0.0179(11) 0.000 0.0009(10) 0.000
C2 0.058(2) 0.0354(17) 0.0204(13) 0.000 -0.0130(14) 0.000
C3 0.0185(13) 0.0415(17) 0.0171(12) 0.000 0.0001(10) 0.000
C4 0.0200(16) 0.112(4) 0.0184(14) 0.000 -0.0016(12) 0.000
C5 0.0236(10) 0.0285(10) 0.0294(10) 0.0004(8) 0.0011(8) -0.0070(8)
C6 0.0403(15) 0.0498(16) 0.0714(18) 0.0168(12) -0.0143(13) -0.0315(14)
C7 0.0395(12) 0.0260(10) 0.0210(9) -0.0076(9) 0.0060(8) -0.0034(8)
C8 0.0626(19) 0.0505(16) 0.0665(18) -0.0311(14) 0.0263(15) -0.0269(14)
Mn1 0.01396(19) 0.01953(19) 0.01290(17) 0.000 -0.00045(14) 0.000
Mn2 0.01382(19) 0.0227(2) 0.01407(18) 0.000 -0.00219(14) 0.000
Mn3 0.0275(2) 0.01335(19) 0.01746(18) 0.00050(15) -0.00011(16) -0.00320(14)
O1 0.0155(9) 0.0415(11) 0.0151(8) 0.000 -0.0006(7) 0.000
O2 0.0209(7) 0.0251(7) 0.0230(6) -0.0001(5) -0.0021(5) -0.0070(5)
O3 0.0579(11) 0.0222(7) 0.0217(7) 0.0053(7) 0.0092(7) -0.0007(6)
O4 0.0292(9) 0.0476(10) 0.0425(9) 0.0014(7) -0.0036(7) -0.0265(8)
O5 0.0250(7) 0.0227(7) 0.0236(6) -0.0047(5) -0.0069(5) 0.0059(5)
O6 0.0162(10) 0.0497(13) 0.0175(9) 0.000 -0.0011(7) 0.000
O7 0.0547(10) 0.0147(7) 0.0199(7) 0.0052(6) -0.0035(6) -0.0003(5)
C9 0.278(12) 0.061(4) 0.102(5) 0.000 0.108(7) 0.000
C10 0.148(7) 0.053(3) 0.069(4) 0.000 -0.019(4) 0.000
N1 0.114(6) 0.129(6) 0.174(8) 0.000 -0.032(5) 0.000

loop_
_atom_type_symbol
_atom_type_description
_atom_type_scat_dispersion_real
_atom_type_scat_dispersion_imag
_atom_type_scat_source
C C 0.0033 0.0016 'International Tables Vol C Tables 4.2.6.8 and 6.1.1.4'
H H 0.0000 0.0000 'International Tables Vol C Tables 4.2.6.8 and 6.1.1.4'
N N 0.0061 0.0033 'International Tables Vol C Tables 4.2.6.8 and 6.1.1.4'
O O 0.0106 0.0060 'International Tables Vol C Tables 4.2.6.8 and 6.1.1.4'
Mn Mn 0.3368 0.7283 'International Tables Vol C Tables 4.2.6.8 and 6.1.1.4'

loop_
_geom_angle_atom_site_label_1
_geom_angle_atom_site_label_2
_geom_angle_atom_site_label_3
_geom_angle_site_symmetry_1
_geom_angle_site_symmetry_3
_geom_angle
_geom_angle_publ_flag
O7 C1 O7 7_565 . 116.6(2) ?
O7 C1 C2 7_565 . 121.67(12) ?
O7 C1 C2 . . 121.67(12) ?
C1 C2 H2A . . 109.5 ?
C1 C2 H2B . . 109.5 ?
H2A C2 H2B . . 109.5 ?
C1 C2 H2C . . 109.5 ?
H2A C2 H2C . . 109.5 ?
H2B C2 H2C . . 109.5 ?
O6 C3 O1 6_557 . 123.7(2) ?
O6 C3 C4 6_557 . 116.9(2) ?
O1 C3 C4 . . 119.4(2) ?
C3 C4 H4A . . 109.5 ?
C3 C4 H4B . . 109.5 ?
H4A C4 H4B . . 109.5 ?
C3 C4 H4C . . 109.5 ?
H4A C4 H4C . . 109.5 ?
H4B C4 H4C . . 109.5 ?
O4 C5 O2 . . 124.60(19) ?
O4 C5 C6 . . 115.80(19) ?
O2 C5 C6 . . 119.58(19) ?
C5 C6 H6A . . 109.5 ?
C5 C6 H6B . . 109.5 ?
H6A C6 H6B . . 109.5 ?
C5 C6 H6C . . 109.5 ?
H6A C6 H6C . . 109.5 ?
H6B C6 H6C . . 109.5 ?
O3 C7 O5 . 6_557 122.9(2) ?
O3 C7 C8 . . 118.0(2) ?
O5 C7 C8 6_557 . 119.0(2) ?
C7 C8 H8A . . 109.5 ?
C7 C8 H8B . . 109.5 ?
H8A C8 H8B . . 109.5 ?
C7 C8 H8C . . 109.5 ?
H8A C8 H8C . . 109.5 ?
H8B C8 H8C . . 109.5 ?
O5 Mn1 O5 6_557 4_456 74.88(7) ?
O5 Mn1 O2 6_557 7_565 158.89(5) ?
O5 Mn1 O2 4_456 7_565 101.88(5) ?
O5 Mn1 O2 6_557 . 101.88(5) ?
O5 Mn1 O2 4_456 . 158.89(5) ?
O2 Mn1 O2 7_565 . 73.45(7) ?
O5 Mn1 O1 6_557 . 84.79(5) ?
O5 Mn1 O1 4_456 . 84.79(5) ?
O2 Mn1 O1 7_565 . 74.12(5) ?
O2 Mn1 O1 . . 74.12(5) ?
O5 Mn1 O7 6_557 . 80.73(5) ?
O5 Mn1 O7 4_456 . 113.35(6) ?
O2 Mn1 O7 7_565 . 118.79(5) ?
O2 Mn1 O7 . . 86.18(5) ?
O1 Mn1 O7 . . 152.56(3) ?
O5 Mn1 O7 6_557 7_565 113.35(6) ?
O5 Mn1 O7 4_456 7_565 80.73(5) ?
O2 Mn1 O7 7_565 7_565 86.18(5) ?
O2 Mn1 O7 . 7_565 118.79(5) ?
O1 Mn1 O7 . 7_565 152.56(3) ?
O7 Mn1 O7 . 7_565 54.57(7) ?
O5 Mn1 Mn2 6_557 . 118.35(4) ?
O5 Mn1 Mn2 4_456 . 118.34(4) ?
O2 Mn1 Mn2 7_565 . 44.29(3) ?
O2 Mn1 Mn2 . . 44.29(3) ?
O1 Mn1 Mn2 . . 43.30(5) ?
O7 Mn1 Mn2 . . 127.86(4) ?
O7 Mn1 Mn2 7_565 . 127.86(4) ?
O6 Mn2 O5 . 7_565 92.05(6) ?
O6 Mn2 O5 . . 92.05(6) ?
O5 Mn2 O5 7_565 . 78.17(7) ?
O6 Mn2 O1 . . 166.80(7) ?
O5 Mn2 O1 7_565 . 98.18(5) ?
O5 Mn2 O1 . . 98.18(5) ?
O6 Mn2 O2 . . 91.56(6) ?
O5 Mn2 O2 7_565 . 176.27(5) ?
O5 Mn2 O2 . . 102.64(5) ?
O1 Mn2 O2 . . 78.12(5) ?
O6 Mn2 O2 . 7_565 91.56(6) ?
O5 Mn2 O2 7_565 7_565 102.64(5) ?
O5 Mn2 O2 . 7_565 176.27(5) ?
O1 Mn2 O2 . 7_565 78.12(5) ?
O2 Mn2 O2 . 7_565 76.32(7) ?
O6 Mn2 Mn1 . . 120.27(5) ?
O5 Mn2 Mn1 7_565 . 130.67(4) ?
O5 Mn2 Mn1 . . 130.67(4) ?
O1 Mn2 Mn1 . . 46.53(5) ?
O2 Mn2 Mn1 . . 46.18(4) ?
O2 Mn2 Mn1 7_565 . 46.18(4) ?
O4 Mn3 O4 . 5_556 180.0 ?
O4 Mn3 O7 . 5_556 91.58(6) ?
O4 Mn3 O7 5_556 5_556 88.42(6) ?
O4 Mn3 O7 . . 88.42(6) ?
O4 Mn3 O7 5_556 . 91.58(6) ?
O7 Mn3 O7 5_556 . 180.0 ?
O4 Mn3 O3 . . 90.74(7) ?
O4 Mn3 O3 5_556 . 89.26(7) ?
O7 Mn3 O3 5_556 . 94.91(5) ?
O7 Mn3 O3 . . 85.09(5) ?
O4 Mn3 O3 . 5_556 89.26(7) ?
O4 Mn3 O3 5_556 5_556 90.74(7) ?
O7 Mn3 O3 5_556 5_556 85.09(5) ?
O7 Mn3 O3 . 5_556 94.91(5) ?
O3 Mn3 O3 . 5_556 180.0 ?
C3 O1 Mn2 . . 135.60(17) ?
C3 O1 Mn1 . . 134.22(17) ?
Mn2 O1 Mn1 . . 90.17(7) ?
C5 O2 Mn2 . . 131.21(13) ?
C5 O2 Mn1 . . 138.47(13) ?
Mn2 O2 Mn1 . . 89.53(5) ?
C7 O3 Mn3 . . 128.84(14) ?
C5 O4 Mn3 . . 137.33(14) ?
C7 O5 Mn2 6_657 . 132.96(13) ?
C7 O5 Mn1 6_657 6_657 127.16(12) ?
Mn2 O5 Mn1 . 6_657 99.71(5) ?
C3 O6 Mn2 6_657 . 132.40(17) ?
C1 O7 Mn3 . . 143.80(13) ?
C1 O7 Mn1 . . 94.39(12) ?
Mn3 O7 Mn1 . . 120.71(6) ?
C10 C9 H9A . . 109.5 ?
C10 C9 H9B . . 109.5 ?
H9A C9 H9B . . 109.5 ?
C10 C9 H9C . . 109.5 ?
H9A C9 H9C . . 109.5 ?
H9B C9 H9C . . 109.5 ?
N1 C10 C9 . . 179.8(9) ?

loop_
_geom_bond_atom_site_label_1
_geom_bond_atom_site_label_2
_geom_bond_site_symmetry_2
_geom_bond_distance
_geom_bond_publ_flag
C1 O7 7_565 1.2506(19) ?
C1 O7 . 1.2506(19) ?
C1 C2 . 1.496(4) ?
C2 H2A . 0.9800 ?
C2 H2B . 0.9800 ?
C2 H2C . 0.9800 ?
C3 O6 6_557 1.241(3) ?
C3 O1 . 1.278(3) ?
C3 C4 . 1.514(4) ?
C4 H4A . 0.9800 ?
C4 H4B . 0.9800 ?
C4 H4C . 0.9800 ?
C5 O4 . 1.238(2) ?
C5 O2 . 1.280(2) ?
C5 C6 . 1.502(3) ?
C6 H6A . 0.9800 ?
C6 H6B . 0.9800 ?
C6 H6C . 0.9800 ?
C7 O3 . 1.236(3) ?
C7 O5 6_557 1.285(2) ?
C7 C8 . 1.503(3) ?
C8 H8A . 0.9800 ?
C8 H8B . 0.9800 ?
C8 H8C . 0.9800 ?
Mn1 O1 . 2.3004(18) y
Mn1 O2 . 2.2871(14) y
Mn1 O2 7_565 2.2871(14) y
Mn1 O5 4_456 2.2514(13) y
Mn1 O5 6_557 2.2514(14) y
Mn1 O7 . 2.3215(14) y
Mn1 O7 7_565 2.3215(14) y
Mn1 Mn2 . 3.1697(7) y
Mn2 O1 . 2.1737(19) y
Mn2 O2 . 2.2134(13) y
Mn2 O2 7_565 2.2135(13) y
Mn2 O5 . 2.1711(13) y
Mn2 O5 7_565 2.1710(13) y
Mn2 O6 . 2.0983(19) y
Mn3 O3 . 2.1509(14) y
Mn3 O3 5_556 2.1510(14) y
Mn3 O4 . 2.1273(16) y
Mn3 O4 5_556 2.1273(16) y
Mn3 O7 . 2.1374(14) y
Mn3 O7 5_556 2.1373(14) y
O5 C7 6_657 1.285(2) ?
O5 Mn1 6_657 2.2513(13) ?
O6 C3 6_657 1.241(3) ?
C9 C10 . 1.400(11) ?
C9 H9A . 0.9800 ?
C9 H9B . 0.9800 ?
C9 H9C . 0.9800 ?
C10 N1 . 1.147(10) ?
